data_4064586
loop_
_publ_author_name
'Vicente, Jos\'e'
'Chicote, Mar\'ia Teresa'
'Mart\'inez-Mart\'inez, Antonio J.'
'Bautista, Delia'

_publ_section_title
;
 Mono-, Di-, and Trinuclear Palladium(II) Complexes Containing a Ligand
 with One, Two, or Three 1,2-Dihydroquinazolinium-4-yl Groups
;
_journal_issue 8
_journal_name_full Organometallics
_journal_page_first 2425
_journal_paper_doi 10.1021/om200188r
_journal_volume 30
_journal_year 2011
_chemical_formula_sum 'C78 H72 Cl6 F6 I2 N8 O6 Pd2 S2'
_chemical_formula_weight 2074.86
_chemical_name_systematic
; 
 ? 
;
_space_group_IT_number 2
_symmetry_cell_setting triclinic
_symmetry_space_group_name_Hall '-P 1'
_symmetry_space_group_name_H-M 'P -1'
_atom_sites_solution_hydrogens geom
_atom_sites_solution_primary direct
_atom_sites_solution_secondary difmap
_audit_creation_method SHELXL-97
_cell_angle_alpha 101.120(2)
_cell_angle_beta 107.239(2)
_cell_angle_gamma 101.066(2)
_cell_formula_units_Z 2
_cell_length_a 15.4767(6)
_cell_length_b 16.2551(7)
_cell_length_c 21.1099(9)
_cell_measurement_reflns_used 7580
_cell_measurement_temperature 100(2)
_cell_measurement_theta_max 25.10
_cell_measurement_theta_min 2.37
_cell_volume 4797.9(4)
_computing_cell_refinement 'Bruker SAINT'
_computing_data_collection 'Bruker SMART'
_computing_data_reduction 'Bruker SAINT'
_computing_molecular_graphics 'Bruker SHELXTL'
_computing_publication_material 'Bruker SHELXTL'
_computing_structure_refinement 'SHELXL-97 (Sheldrick, 1997)'
_computing_structure_solution 'SHELXS-97 (Sheldrick, 1990)'
_diffrn_ambient_temperature 100(2)
_diffrn_detector_area_resol_mean 8.26
_diffrn_measured_fraction_theta_full 0.993
_diffrn_measured_fraction_theta_max 0.905
_diffrn_measurement_device_type 'Bruker SMART APEX CCD'
_diffrn_measurement_method \w-scan
_diffrn_radiation_monochromator graphite
_diffrn_radiation_source 'fine-focus sealed tube'
_diffrn_radiation_type MoK\a
_diffrn_radiation_wavelength 0.71073
_diffrn_reflns_av_R_equivalents 0.0502
_diffrn_reflns_av_sigmaI/netI 0.0759
_diffrn_reflns_limit_h_max 19
_diffrn_reflns_limit_h_min -19
_diffrn_reflns_limit_k_max 21
_diffrn_reflns_limit_k_min -20
_diffrn_reflns_limit_l_max 27
_diffrn_reflns_limit_l_min -27
_diffrn_reflns_number 55737
_diffrn_reflns_theta_full 26.00
_diffrn_reflns_theta_max 28.25
_diffrn_reflns_theta_min 1.32
_exptl_absorpt_coefficient_mu 1.289
_exptl_absorpt_correction_T_max 0.9624
_exptl_absorpt_correction_T_min 0.7924
_exptl_absorpt_correction_type multi-scan
_exptl_absorpt_process_details SADABS
_exptl_crystal_colour yellow
_exptl_crystal_density_diffrn 1.436
_exptl_crystal_density_method 'not measured'
_exptl_crystal_description prism
_exptl_crystal_F_000 2060
_exptl_crystal_size_max 0.18
_exptl_crystal_size_mid 0.12
_exptl_crystal_size_min 0.03
_refine_diff_density_max 1.682
_refine_diff_density_min -0.804
_refine_diff_density_rms 0.141
_refine_ls_extinction_method none
_refine_ls_goodness_of_fit_ref 1.015
_refine_ls_hydrogen_treatment 'NH free, ordered  methyls rigid, others riding'
_refine_ls_matrix_type full
_refine_ls_number_parameters 1002
_refine_ls_number_reflns 21505
_refine_ls_number_restraints 1
_refine_ls_restrained_S_all 1.015
_refine_ls_R_factor_all 0.0848
_refine_ls_R_factor_gt 0.0573
_refine_ls_shift/su_max 0.001
_refine_ls_shift/su_mean 0.000
_refine_ls_structure_factor_coef Fsqd
_refine_ls_weighting_details 'calc w=1/[\s^2^(Fo^2^)+(0.0607P)^2^+0.0000P] where P=(Fo^2^+2Fc^2^)/3'
_refine_ls_weighting_scheme calc
_refine_ls_wR_factor_gt 0.1247
_refine_ls_wR_factor_ref 0.1339
_reflns_number_gt 14741
_reflns_number_total 21505
_reflns_threshold_expression >2sigma(I)
_cod_data_source_file om200188r_si_002.cif
_cod_data_source_block ajd31rssq
_cod_original_cell_volume 4797.9(3)
_cod_database_code 4064586

loop_
_symmetry_equiv_pos_as_xyz
'x, y, z'
'-x, -y, -z'

loop_
_atom_site_label
_atom_site_type_symbol
_atom_site_fract_x
_atom_site_fract_y
_atom_site_fract_z
_atom_site_U_iso_or_equiv
_atom_site_adp_type
_atom_site_occupancy
_atom_site_symmetry_multiplicity
_atom_site_calc_flag
_atom_site_refinement_flags
_atom_site_disorder_assembly
_atom_site_disorder_group
Pd1 Pd 0.37929(3) 0.30743(2) 0.180276(18) 0.01568(9) Uani 1 1 d . . .
Pd2 Pd 1.13706(2) 0.21908(2) 0.331135(18) 0.01488(9) Uani 1 1 d . . .
I1 I 0.20420(2) 0.21250(2) 0.117312(18) 0.02492(9) Uani 1 1 d . . .
I2 I 1.31281(2) 0.31098(2) 0.391602(17) 0.02196(9) Uani 1 1 d . . .
N1 N 0.4060(3) 0.1874(3) 0.2791(2) 0.0171(9) Uani 1 1 d . . .
N2 N 0.3319(3) 0.4357(3) 0.0907(2) 0.0218(9) Uani 1 1 d . . .
N3 N 1.1786(3) 0.0874(3) 0.4176(2) 0.0184(9) Uani 1 1 d . . .
N4 N 1.1057(3) 0.3425(3) 0.2353(2) 0.0249(10) Uani 1 1 d . . .
N5 N 0.9465(3) 0.1584(2) 0.3266(2) 0.0169(9) Uani 1 1 d . . .
N6 N 0.8222(3) 0.0427(3) 0.2422(3) 0.0300(11) Uani 1 1 d D . .
H06 H 0.772(3) 0.011(4) 0.231(3) 0.04(2) Uiso 1 1 d D . .
N7 N 0.5723(3) 0.3610(3) 0.1876(2) 0.0163(8) Uani 1 1 d . . .
N8 N 0.7004(3) 0.4739(3) 0.2705(3) 0.0269(10) Uani 1 1 d D . .
H08 H 0.753(3) 0.503(4) 0.288(3) 0.030(17) Uiso 1 1 d D . .
C1 C 0.3984(3) 0.2302(3) 0.2413(3) 0.0208(11) Uani 1 1 d . . .
C2 C 0.4131(3) 0.1397(3) 0.3286(2) 0.0190(10) Uani 1 1 d . . .
C3 C 0.3387(3) 0.0680(3) 0.3157(3) 0.0220(11) Uani 1 1 d . . .
C4 C 0.3483(4) 0.0232(4) 0.3667(3) 0.0292(13) Uani 1 1 d . . .
H4 H 0.3010 -0.0278 0.3602 0.035 Uiso 1 1 calc R . .
C5 C 0.4257(4) 0.0522(4) 0.4265(3) 0.0276(12) Uani 1 1 d . . .
H5 H 0.4291 0.0226 0.4615 0.033 Uiso 1 1 calc R . .
C6 C 0.4979(4) 0.1227(4) 0.4367(3) 0.0289(13) Uani 1 1 d . . .
H6 H 0.5513 0.1396 0.4776 0.035 Uiso 1 1 calc R . .
C7 C 0.4940(4) 0.1694(3) 0.3882(3) 0.0236(11) Uani 1 1 d . . .
C8 C 0.5697(4) 0.2473(4) 0.3965(3) 0.0356(14) Uani 1 1 d . . .
H8A H 0.5463 0.2992 0.4016 0.053 Uiso 1 1 calc R . .
H8B H 0.5887 0.2397 0.3559 0.053 Uiso 1 1 calc R . .
H8C H 0.6238 0.2543 0.4376 0.053 Uiso 1 1 calc R . .
C9 C 0.2533(4) 0.0412(4) 0.2514(3) 0.0291(13) Uani 1 1 d . . .
H9A H 0.2249 0.0899 0.2481 0.044 Uiso 1 1 calc R . .
H9B H 0.2078 -0.0086 0.2532 0.044 Uiso 1 1 calc R . .
H9C H 0.2716 0.0248 0.2111 0.044 Uiso 1 1 calc R . .
C11 C 0.3523(3) 0.3898(3) 0.1245(3) 0.0227(11) Uani 1 1 d . A .
C12 C 0.2939(8) 0.4774(8) 0.0405(6) 0.018(3) Uiso 0.61(2) 1 d P A 1
C13 C 0.3298(9) 0.5680(8) 0.0580(6) 0.023(3) Uiso 0.61(2) 1 d P A 1
C14 C 0.2950(9) 0.6113(7) 0.0092(7) 0.021(2) Uiso 0.61(2) 1 d P A 1
H14 H 0.3187 0.6724 0.0187 0.025 Uiso 0.61(2) 1 calc PR A 1
C15 C 0.2274(7) 0.5660(8) -0.0518(6) 0.021(2) Uiso 0.61(2) 1 d P A 1
H15 H 0.2038 0.5962 -0.0846 0.026 Uiso 0.61(2) 1 calc PR A 1
C16 C 0.1911(7) 0.4748(8) -0.0678(6) 0.024(3) Uiso 0.61(2) 1 d P A 1
H16 H 0.1429 0.4452 -0.1107 0.029 Uiso 0.61(2) 1 calc PR A 1
C17 C 0.2243(8) 0.4277(9) -0.0221(6) 0.023(3) Uiso 0.61(2) 1 d P A 1
C18 C 0.1888(9) 0.3316(9) -0.0344(7) 0.038(3) Uiso 0.61(2) 1 d P A 1
H18A H 0.2223 0.3139 0.0058 0.058 Uiso 0.61(2) 1 calc PR A 1
H18B H 0.1996 0.3013 -0.0751 0.058 Uiso 0.61(2) 1 calc PR A 1
H18C H 0.1215 0.3166 -0.0419 0.058 Uiso 0.61(2) 1 calc PR A 1
C19 C 0.4036(9) 0.6166(7) 0.1274(6) 0.025(3) Uiso 0.61(2) 1 d P A 1
H19A H 0.4200 0.6789 0.1303 0.037 Uiso 0.61(2) 1 calc PR A 1
H19B H 0.4597 0.5952 0.1329 0.037 Uiso 0.61(2) 1 calc PR A 1
H19C H 0.3789 0.6074 0.1639 0.037 Uiso 0.61(2) 1 calc PR A 1
C12' C 0.3122(13) 0.4970(13) 0.0532(9) 0.019(4) Uiso 0.39(2) 1 d P A 2
C13' C 0.3545(12) 0.5828(10) 0.0751(9) 0.014(4) Uiso 0.39(2) 1 d P A 2
C14' C 0.3225(13) 0.6331(13) 0.0324(10) 0.029(4) Uiso 0.39(2) 1 d P A 2
H14A H 0.3486 0.6944 0.0467 0.035 Uiso 0.39(2) 1 calc PR A 2
C15' C 0.2568(14) 0.5972(13) -0.0275(12) 0.029(4) Uiso 0.39(2) 1 d P A 2
H15A H 0.2395 0.6344 -0.0559 0.035 Uiso 0.39(2) 1 calc PR A 2
C16' C 0.2089(11) 0.5078(13) -0.0540(8) 0.019(4) Uiso 0.39(2) 1 d P A 2
H16A H 0.1610 0.4854 -0.0980 0.023 Uiso 0.39(2) 1 calc PR A 2
C17' C 0.2367(14) 0.4538(15) -0.0110(10) 0.031(5) Uiso 0.39(2) 1 d P A 2
C18' C 0.1875(13) 0.3582(14) -0.0329(9) 0.030(5) Uiso 0.39(2) 1 d P A 2
H18D H 0.2154 0.3309 0.0028 0.036 Uiso 0.39(2) 1 calc PR A 2
H18E H 0.1943 0.3309 -0.0762 0.036 Uiso 0.39(2) 1 calc PR A 2
H18F H 0.1207 0.3505 -0.0396 0.036 Uiso 0.39(2) 1 calc PR A 2
C19' C 0.4290(15) 0.6219(13) 0.1428(10) 0.034(5) Uiso 0.39(2) 1 d P A 2
H19D H 0.4424 0.5761 0.1653 0.041 Uiso 0.39(2) 1 calc PR A 2
H19E H 0.4082 0.6632 0.1714 0.041 Uiso 0.39(2) 1 calc PR A 2
H19F H 0.4858 0.6524 0.1368 0.041 Uiso 0.39(2) 1 calc PR A 2
C21 C 0.5171(3) 0.3725(3) 0.2241(2) 0.0148(10) Uani 1 1 d . . .
C22 C 0.5566(3) 0.4306(3) 0.2919(3) 0.0194(10) Uani 1 1 d . . .
C23 C 0.5030(4) 0.4438(3) 0.3346(3) 0.0226(11) Uani 1 1 d . . .
H23 H 0.4412 0.4075 0.3213 0.027 Uiso 1 1 calc R . .
C24 C 0.5386(4) 0.5076(3) 0.3948(3) 0.0293(12) Uani 1 1 d . . .
H24 H 0.5018 0.5163 0.4231 0.035 Uiso 1 1 calc R . .
C25 C 0.6296(4) 0.5602(4) 0.4145(3) 0.0324(14) Uani 1 1 d . . .
H25 H 0.6543 0.6044 0.4567 0.039 Uiso 1 1 calc R . .
C26 C 0.6848(4) 0.5502(4) 0.3747(3) 0.0294(13) Uani 1 1 d . . .
H26 H 0.7460 0.5881 0.3888 0.035 Uiso 1 1 calc R . .
C27 C 0.6505(4) 0.4842(3) 0.3133(3) 0.0225(11) Uani 1 1 d . . .
C28 C 0.6778(3) 0.3956(3) 0.2178(3) 0.0181(10) Uani 1 1 d . . .
H28 H 0.7000 0.4108 0.1806 0.022 Uiso 1 1 calc R . .
C31 C 0.5333(3) 0.3148(3) 0.1152(2) 0.0195(11) Uani 1 1 d . . .
C32 C 0.5234(4) 0.3664(4) 0.0684(3) 0.0301(13) Uani 1 1 d . . .
C33 C 0.4820(4) 0.3235(4) -0.0012(3) 0.0381(15) Uani 1 1 d . . .
H33 H 0.4723 0.3562 -0.0342 0.046 Uiso 1 1 calc R . .
C34 C 0.4547(5) 0.2339(5) -0.0228(3) 0.0466(18) Uani 1 1 d . . .
H34 H 0.4262 0.2053 -0.0705 0.056 Uiso 1 1 calc R . .
C35 C 0.4685(4) 0.1862(4) 0.0239(3) 0.0373(15) Uani 1 1 d . . .
H35 H 0.4518 0.1246 0.0078 0.045 Uiso 1 1 calc R . .
C36 C 0.5064(4) 0.2248(3) 0.0944(3) 0.0231(11) Uani 1 1 d . . .
C38 C 0.5172(4) 0.1680(3) 0.1429(3) 0.0225(11) Uani 1 1 d . . .
H38A H 0.4551 0.1343 0.1388 0.034 Uiso 1 1 calc R . .
H38B H 0.5497 0.2043 0.1902 0.034 Uiso 1 1 calc R . .
H38C H 0.5538 0.1281 0.1315 0.034 Uiso 1 1 calc R . .
C37 C 0.5576(4) 0.4638(4) 0.0919(3) 0.0338(14) Uani 1 1 d . . .
H37A H 0.6232 0.4820 0.0949 0.051 Uiso 1 1 calc R . .
H37B H 0.5530 0.4844 0.1373 0.051 Uiso 1 1 calc R . .
H37C H 0.5190 0.4887 0.0589 0.051 Uiso 1 1 calc R . .
C41 C 0.7213(3) 0.3247(3) 0.2397(3) 0.0184(10) Uani 1 1 d . . .
C42 C 0.7368(3) 0.3135(3) 0.3047(2) 0.0196(10) Uani 1 1 d . . .
H42 H 0.7227 0.3518 0.3379 0.023 Uiso 1 1 calc R . .
C43 C 0.7737(3) 0.2451(3) 0.3215(3) 0.0205(11) Uani 1 1 d . . .
H43 H 0.7837 0.2367 0.3661 0.025 Uiso 1 1 calc R . .
C44 C 0.7957(3) 0.1895(3) 0.2735(3) 0.0194(11) Uani 1 1 d . . .
C45 C 0.7801(3) 0.2018(3) 0.2082(3) 0.0226(11) Uani 1 1 d . . .
H45 H 0.7950 0.1644 0.1749 0.027 Uiso 1 1 calc R . .
C46 C 0.7429(3) 0.2685(3) 0.1919(3) 0.0199(11) Uani 1 1 d . . .
H46 H 0.7317 0.2762 0.1470 0.024 Uiso 1 1 calc R . .
C47 C 0.8411(3) 0.1205(3) 0.2958(3) 0.0220(11) Uani 1 1 d . . .
H47 H 0.8186 0.1036 0.3324 0.026 Uiso 1 1 calc R . .
C51 C 1.0006(3) 0.1534(3) 0.2881(3) 0.0185(10) Uani 1 1 d . . .
C52 C 0.9609(3) 0.0986(3) 0.2193(3) 0.0231(11) Uani 1 1 d . . .
C53 C 0.8711(4) 0.0383(3) 0.1992(3) 0.0240(12) Uani 1 1 d . . .
C54 C 0.8381(4) -0.0254(4) 0.1359(3) 0.0348(14) Uani 1 1 d . . .
H54 H 0.7793 -0.0669 0.1225 0.042 Uiso 1 1 calc R . .
C55 C 0.8888(4) -0.0283(4) 0.0938(3) 0.0420(17) Uani 1 1 d . . .
H55 H 0.8651 -0.0717 0.0512 0.050 Uiso 1 1 calc R . .
C56 C 0.9772(4) 0.0326(4) 0.1121(3) 0.0372(15) Uani 1 1 d . . .
H56 H 1.0115 0.0316 0.0815 0.045 Uiso 1 1 calc R . .
C57 C 1.0117(4) 0.0926(4) 0.1744(3) 0.0279(12) Uani 1 1 d . . .
H57 H 1.0722 0.1315 0.1879 0.034 Uiso 1 1 calc R . .
C61 C 0.9833(3) 0.1989(3) 0.4001(2) 0.0167(10) Uani 1 1 d . . .
C62 C 0.9898(3) 0.1430(3) 0.4428(2) 0.0180(10) Uani 1 1 d . . .
C63 C 1.0284(3) 0.1812(4) 0.5144(3) 0.0261(12) Uani 1 1 d . . .
H63 H 1.0351 0.1450 0.5449 0.031 Uiso 1 1 calc R . .
C64 C 1.0561(4) 0.2693(4) 0.5405(3) 0.0273(12) Uani 1 1 d . . .
H64 H 1.0804 0.2938 0.5889 0.033 Uiso 1 1 calc R . .
C65 C 1.0491(3) 0.3232(3) 0.4972(3) 0.0246(12) Uani 1 1 d . . .
H65 H 1.0700 0.3844 0.5165 0.029 Uiso 1 1 calc R . .
C66 C 1.0119(3) 0.2899(3) 0.4252(3) 0.0218(11) Uani 1 1 d . . .
C67 C 0.9588(3) 0.0446(3) 0.4160(3) 0.0217(11) Uani 1 1 d . . .
H67A H 0.9982 0.0192 0.4480 0.033 Uiso 1 1 calc R . .
H67B H 0.9650 0.0277 0.3707 0.033 Uiso 1 1 calc R . .
H67C H 0.8931 0.0235 0.4118 0.033 Uiso 1 1 calc R . .
C68 C 1.0031(4) 0.3518(3) 0.3804(3) 0.0259(12) Uani 1 1 d . . .
H68A H 0.9672 0.3912 0.3939 0.039 Uiso 1 1 calc R . .
H68B H 0.9705 0.3187 0.3321 0.039 Uiso 1 1 calc R . .
H68C H 1.0657 0.3857 0.3860 0.039 Uiso 1 1 calc R . .
C71 C 1.1624(3) 0.1363(3) 0.3860(2) 0.0165(10) Uani 1 1 d . . .
C72 C 1.2070(3) 0.0382(3) 0.4640(2) 0.0168(10) Uani 1 1 d . . .
C73 C 1.1750(4) -0.0524(4) 0.4402(3) 0.0296(13) Uani 1 1 d . . .
C74 C 1.2078(4) -0.0985(4) 0.4877(4) 0.0377(15) Uani 1 1 d . . .
H74 H 1.1884 -0.1602 0.4743 0.045 Uiso 1 1 calc R . .
C75 C 1.2695(4) -0.0542(5) 0.5554(4) 0.0458(18) Uani 1 1 d . . .
H75 H 1.2928 -0.0863 0.5867 0.055 Uiso 1 1 calc R . .
C76 C 1.2957(4) 0.0349(5) 0.5759(3) 0.0372(15) Uani 1 1 d . . .
H76 H 1.3348 0.0638 0.6221 0.045 Uiso 1 1 calc R . .
C77 C 1.2665(4) 0.0832(4) 0.5310(3) 0.0260(12) Uani 1 1 d . . .
C78 C 1.2966(4) 0.1810(4) 0.5521(3) 0.0344(14) Uani 1 1 d . . .
H78A H 1.3351 0.2017 0.5260 0.052 Uiso 1 1 calc R . .
H78B H 1.3333 0.2017 0.6014 0.052 Uiso 1 1 calc R . .
H78C H 1.2410 0.2035 0.5426 0.052 Uiso 1 1 calc R . .
C79 C 1.1124(4) -0.0984(3) 0.3688(3) 0.0349(14) Uani 1 1 d . . .
H79A H 1.0590 -0.1413 0.3697 0.052 Uiso 1 1 calc R . .
H79B H 1.1472 -0.1280 0.3443 0.052 Uiso 1 1 calc R . .
H79C H 1.0894 -0.0563 0.3453 0.052 Uiso 1 1 calc R . .
C81 C 1.1149(3) 0.2986(3) 0.2715(3) 0.0215(11) Uani 1 1 d . . .
C82 C 1.0982(4) 0.3924(4) 0.1870(3) 0.0265(12) Uani 1 1 d . . .
C83 C 1.0171(4) 0.3660(4) 0.1293(3) 0.0307(13) Uani 1 1 d . . .
C84 C 1.0128(4) 0.4142(4) 0.0802(3) 0.0390(15) Uani 1 1 d . . .
H84 H 0.9585 0.3994 0.0401 0.047 Uiso 1 1 calc R . .
C85 C 1.0877(5) 0.4828(4) 0.0907(3) 0.0417(17) Uani 1 1 d . . .
H85 H 1.0850 0.5137 0.0566 0.050 Uiso 1 1 calc R . .
C86 C 1.1666(4) 0.5080(4) 0.1492(3) 0.0385(15) Uani 1 1 d . . .
H86 H 1.2161 0.5567 0.1552 0.046 Uiso 1 1 calc R . .
C87 C 1.1747(4) 0.4629(4) 0.2000(3) 0.0305(13) Uani 1 1 d . . .
C88 C 1.2596(5) 0.4848(4) 0.2629(3) 0.0464(17) Uani 1 1 d . . .
H88A H 1.2993 0.5424 0.2687 0.070 Uiso 1 1 calc R . .
H88B H 1.2948 0.4413 0.2583 0.070 Uiso 1 1 calc R . .
H88C H 1.2404 0.4851 0.3033 0.070 Uiso 1 1 calc R . .
C89 C 0.9376(4) 0.2903(5) 0.1208(3) 0.0455(17) Uani 1 1 d . . .
H89A H 0.9588 0.2371 0.1175 0.068 Uiso 1 1 calc R . .
H89B H 0.8851 0.2837 0.0788 0.068 Uiso 1 1 calc R . .
H89C H 0.9170 0.3008 0.1607 0.068 Uiso 1 1 calc R . .
C91 C 0.9875(4) 0.6258(4) 0.2613(3) 0.0384(15) Uani 1 1 d . . .
F1 F 0.9185(3) 0.6632(2) 0.2383(2) 0.0607(12) Uani 1 1 d . . .
F2 F 1.0269(3) 0.6147(2) 0.2139(2) 0.0549(11) Uani 1 1 d . . .
F3 F 1.0504(3) 0.6825(2) 0.3187(2) 0.0552(11) Uani 1 1 d . . .
S1 S 0.94320(9) 0.52311(8) 0.27827(7) 0.0241(3) Uani 1 1 d . . .
O1 O 0.8759(3) 0.4704(2) 0.21299(19) 0.0303(9) Uani 1 1 d . . .
O2 O 0.9033(3) 0.5486(2) 0.3298(2) 0.0342(9) Uani 1 1 d . . .
O3 O 1.0271(3) 0.4955(2) 0.30179(19) 0.0297(9) Uani 1 1 d . . .
C90 C 0.5194(4) 0.9970(4) 0.2477(3) 0.0297(13) Uani 1 1 d . . .
F4 F 0.4356(2) 1.0007(3) 0.21057(17) 0.0505(10) Uani 1 1 d . . .
F5 F 0.5753(3) 1.0781(2) 0.26927(18) 0.0468(9) Uani 1 1 d . . .
F6 F 0.5105(2) 0.9742(2) 0.30326(17) 0.0398(9) Uani 1 1 d . . .
S2 S 0.56445(9) 0.92243(9) 0.19968(7) 0.0261(3) Uani 1 1 d . . .
O4 O 0.5056(4) 0.8399(3) 0.1912(3) 0.0614(15) Uani 1 1 d . . .
O5 O 0.5593(3) 0.9527(3) 0.1398(2) 0.0412(11) Uani 1 1 d . . .
O6 O 0.6596(3) 0.9378(3) 0.2468(2) 0.0426(11) Uani 1 1 d . . .
C92 C 0.7981(4) 0.3971(4) 0.5688(3) 0.0371(14) Uani 1 1 d . . .
H92 H 0.8509 0.4311 0.6122 0.045 Uiso 1 1 calc R . .
Cl4 Cl 0.72638(12) 0.31421(11) 0.58890(9) 0.0467(4) Uani 1 1 d . . .
Cl5 Cl 0.84645(13) 0.34937(12) 0.51105(10) 0.0565(5) Uani 1 1 d . . .
Cl6 Cl 0.73652(14) 0.46704(13) 0.53924(13) 0.0742(7) Uani 1 1 d . . .
C95 C 0.4336(4) 0.7679(4) 0.3070(3) 0.0397(15) Uani 1 1 d . . .
H95 H 0.4708 0.7970 0.2821 0.048 Uiso 1 1 calc R . .
Cl13 Cl 0.31505(13) 0.74141(13) 0.25661(10) 0.0571(5) Uani 1 1 d . . .
Cl14 Cl 0.45732(14) 0.84059(11) 0.38667(9) 0.0533(5) Uani 1 1 d . . .
Cl15 Cl 0.47095(12) 0.67464(11) 0.31982(10) 0.0557(5) Uani 1 1 d . . .

loop_
_atom_site_aniso_label
_atom_site_aniso_U_11
_atom_site_aniso_U_22
_atom_site_aniso_U_33
_atom_site_aniso_U_23
_atom_site_aniso_U_13
_atom_site_aniso_U_12
Pd1 0.01757(19) 0.01632(19) 0.01550(19) 0.00726(15) 0.00599(15) 0.00640(15)
Pd2 0.01463(18) 0.01662(19) 0.01614(19) 0.00797(15) 0.00559(15) 0.00631(15)
I1 0.02044(17) 0.0274(2) 0.02644(19) 0.00723(15) 0.00680(14) 0.00737(15)
I2 0.02016(17) 0.02330(18) 0.02302(18) 0.00562(14) 0.00983(14) 0.00397(14)
N1 0.018(2) 0.018(2) 0.017(2) 0.0091(17) 0.0049(17) 0.0065(17)
N2 0.029(2) 0.021(2) 0.017(2) 0.0078(18) 0.0073(19) 0.0089(19)
N3 0.018(2) 0.017(2) 0.022(2) 0.0057(18) 0.0103(18) 0.0050(18)
N4 0.030(2) 0.029(3) 0.027(3) 0.014(2) 0.016(2) 0.015(2)
N5 0.0121(19) 0.016(2) 0.025(2) 0.0097(17) 0.0054(17) 0.0056(17)
N6 0.021(3) 0.020(2) 0.041(3) 0.004(2) 0.005(2) 0.001(2)
N7 0.018(2) 0.019(2) 0.015(2) 0.0086(17) 0.0063(17) 0.0073(17)
N8 0.018(2) 0.020(2) 0.041(3) 0.009(2) 0.011(2) 0.000(2)
C1 0.018(2) 0.025(3) 0.024(3) 0.007(2) 0.011(2) 0.009(2)
C2 0.024(3) 0.022(3) 0.018(3) 0.011(2) 0.011(2) 0.011(2)
C3 0.023(3) 0.026(3) 0.028(3) 0.012(2) 0.017(2) 0.014(2)
C4 0.039(3) 0.024(3) 0.038(3) 0.017(3) 0.025(3) 0.012(3)
C5 0.034(3) 0.035(3) 0.031(3) 0.022(3) 0.021(3) 0.020(3)
C6 0.029(3) 0.043(3) 0.022(3) 0.014(3) 0.012(2) 0.015(3)
C7 0.024(3) 0.030(3) 0.020(3) 0.006(2) 0.010(2) 0.010(2)
C8 0.028(3) 0.042(4) 0.031(3) 0.008(3) 0.007(3) 0.004(3)
C9 0.022(3) 0.033(3) 0.034(3) 0.014(3) 0.009(2) 0.006(2)
C11 0.021(3) 0.026(3) 0.017(3) 0.003(2) 0.004(2) 0.003(2)
C21 0.015(2) 0.009(2) 0.017(2) 0.0072(19) 0.0005(19) 0.0011(19)
C22 0.021(3) 0.018(3) 0.024(3) 0.013(2) 0.009(2) 0.006(2)
C23 0.030(3) 0.019(3) 0.020(3) 0.006(2) 0.009(2) 0.010(2)
C24 0.037(3) 0.026(3) 0.029(3) 0.007(2) 0.016(3) 0.011(3)
C25 0.051(4) 0.031(3) 0.014(3) 0.007(2) 0.008(3) 0.012(3)
C26 0.033(3) 0.027(3) 0.021(3) 0.005(2) 0.004(2) 0.000(3)
C27 0.028(3) 0.018(3) 0.024(3) 0.008(2) 0.010(2) 0.009(2)
C28 0.018(2) 0.017(2) 0.025(3) 0.009(2) 0.014(2) 0.003(2)
C31 0.020(2) 0.033(3) 0.013(2) 0.014(2) 0.006(2) 0.018(2)
C32 0.033(3) 0.037(3) 0.040(3) 0.021(3) 0.026(3) 0.023(3)
C33 0.048(4) 0.061(4) 0.021(3) 0.018(3) 0.019(3) 0.033(3)
C34 0.057(4) 0.066(5) 0.018(3) -0.001(3) 0.013(3) 0.029(4)
C35 0.046(4) 0.034(3) 0.030(3) -0.002(3) 0.013(3) 0.018(3)
C36 0.023(3) 0.022(3) 0.026(3) 0.007(2) 0.007(2) 0.014(2)
C38 0.023(3) 0.015(3) 0.028(3) 0.005(2) 0.009(2) 0.001(2)
C37 0.047(4) 0.034(3) 0.042(4) 0.027(3) 0.025(3) 0.026(3)
C41 0.011(2) 0.018(3) 0.026(3) 0.008(2) 0.005(2) 0.002(2)
C42 0.019(2) 0.020(3) 0.019(3) 0.006(2) 0.007(2) 0.002(2)
C43 0.016(2) 0.026(3) 0.024(3) 0.013(2) 0.007(2) 0.008(2)
C44 0.009(2) 0.019(3) 0.027(3) 0.008(2) 0.004(2) 0.000(2)
C45 0.018(2) 0.024(3) 0.026(3) 0.007(2) 0.009(2) 0.005(2)
C46 0.016(2) 0.025(3) 0.025(3) 0.012(2) 0.011(2) 0.008(2)
C47 0.015(2) 0.022(3) 0.026(3) 0.006(2) 0.003(2) 0.003(2)
C51 0.013(2) 0.019(3) 0.024(3) 0.010(2) 0.004(2) 0.005(2)
C52 0.018(3) 0.023(3) 0.027(3) 0.008(2) 0.000(2) 0.013(2)
C53 0.025(3) 0.016(3) 0.028(3) 0.006(2) -0.001(2) 0.014(2)
C54 0.025(3) 0.027(3) 0.039(4) -0.001(3) -0.002(3) 0.006(3)
C55 0.044(4) 0.031(3) 0.034(3) -0.011(3) -0.005(3) 0.022(3)
C56 0.045(4) 0.038(3) 0.029(3) 0.008(3) 0.007(3) 0.023(3)
C57 0.033(3) 0.033(3) 0.020(3) 0.008(2) 0.004(2) 0.021(3)
C61 0.014(2) 0.020(3) 0.018(2) 0.006(2) 0.0081(19) 0.002(2)
C62 0.013(2) 0.021(3) 0.021(3) 0.007(2) 0.007(2) 0.006(2)
C63 0.018(3) 0.034(3) 0.031(3) 0.017(3) 0.011(2) 0.006(2)
C64 0.026(3) 0.034(3) 0.026(3) 0.010(2) 0.012(2) 0.011(3)
C65 0.022(3) 0.024(3) 0.027(3) -0.001(2) 0.013(2) 0.005(2)
C66 0.020(3) 0.024(3) 0.029(3) 0.011(2) 0.013(2) 0.013(2)
C67 0.018(2) 0.021(3) 0.030(3) 0.014(2) 0.007(2) 0.009(2)
C68 0.022(3) 0.021(3) 0.037(3) 0.012(2) 0.011(2) 0.007(2)
C71 0.012(2) 0.016(2) 0.017(2) 0.000(2) 0.0026(19) 0.001(2)
C72 0.019(2) 0.021(3) 0.016(2) 0.012(2) 0.008(2) 0.009(2)
C73 0.026(3) 0.029(3) 0.050(4) 0.023(3) 0.023(3) 0.015(3)
C74 0.033(3) 0.036(3) 0.069(5) 0.036(3) 0.031(3) 0.021(3)
C75 0.038(4) 0.064(5) 0.068(5) 0.057(4) 0.032(4) 0.028(3)
C76 0.023(3) 0.070(5) 0.031(3) 0.031(3) 0.011(3) 0.019(3)
C77 0.020(3) 0.036(3) 0.027(3) 0.012(2) 0.010(2) 0.010(2)
C78 0.023(3) 0.038(3) 0.035(3) 0.005(3) 0.005(3) 0.005(3)
C79 0.037(3) 0.015(3) 0.050(4) -0.001(3) 0.023(3) -0.001(2)
C81 0.019(3) 0.023(3) 0.025(3) 0.004(2) 0.011(2) 0.007(2)
C82 0.042(3) 0.035(3) 0.027(3) 0.022(3) 0.028(3) 0.027(3)
C83 0.036(3) 0.046(4) 0.031(3) 0.028(3) 0.017(3) 0.031(3)
C84 0.036(3) 0.066(5) 0.040(4) 0.037(3) 0.024(3) 0.030(3)
C85 0.065(5) 0.051(4) 0.046(4) 0.038(3) 0.041(4) 0.041(4)
C86 0.044(4) 0.043(4) 0.051(4) 0.028(3) 0.034(3) 0.020(3)
C87 0.048(4) 0.027(3) 0.032(3) 0.013(3) 0.023(3) 0.025(3)
C88 0.064(5) 0.032(4) 0.042(4) 0.011(3) 0.019(4) 0.005(3)
C89 0.033(3) 0.068(5) 0.048(4) 0.031(4) 0.019(3) 0.019(3)
C91 0.039(4) 0.027(3) 0.051(4) 0.016(3) 0.016(3) 0.006(3)
F1 0.054(2) 0.043(2) 0.098(3) 0.039(2) 0.024(2) 0.026(2)
F2 0.067(3) 0.045(2) 0.075(3) 0.037(2) 0.046(2) 0.011(2)
F3 0.054(2) 0.0225(19) 0.073(3) 0.0080(19) 0.014(2) -0.0076(18)
S1 0.0256(7) 0.0188(7) 0.0285(7) 0.0072(5) 0.0119(6) 0.0022(5)
O1 0.032(2) 0.030(2) 0.029(2) 0.0091(17) 0.0117(17) 0.0034(17)
O2 0.031(2) 0.034(2) 0.034(2) 0.0020(18) 0.0149(18) 0.0003(18)
O3 0.028(2) 0.028(2) 0.035(2) 0.0115(17) 0.0102(18) 0.0093(17)
C90 0.034(3) 0.038(3) 0.024(3) 0.014(3) 0.010(2) 0.017(3)
F4 0.048(2) 0.081(3) 0.031(2) 0.0128(19) 0.0100(17) 0.045(2)
F5 0.065(3) 0.0274(19) 0.048(2) 0.0076(17) 0.024(2) 0.0081(18)
F6 0.055(2) 0.048(2) 0.042(2) 0.0263(17) 0.0352(18) 0.0282(18)
S2 0.0260(7) 0.0275(7) 0.0314(8) 0.0096(6) 0.0152(6) 0.0122(6)
O4 0.084(4) 0.029(3) 0.079(4) 0.003(2) 0.056(3) 0.000(2)
O5 0.061(3) 0.041(3) 0.031(2) 0.0091(19) 0.026(2) 0.019(2)
O6 0.036(2) 0.056(3) 0.050(3) 0.025(2) 0.020(2) 0.024(2)
C92 0.036(3) 0.037(3) 0.042(4) 0.009(3) 0.019(3) 0.013(3)
Cl4 0.0488(10) 0.0462(10) 0.0450(10) 0.0105(8) 0.0221(8) 0.0049(8)
Cl5 0.0559(11) 0.0575(11) 0.0627(12) 0.0040(9) 0.0417(10) 0.0090(9)
Cl6 0.0534(11) 0.0594(13) 0.131(2) 0.0557(13) 0.0306(12) 0.0361(10)
C95 0.047(4) 0.037(4) 0.035(4) 0.007(3) 0.018(3) 0.008(3)
Cl13 0.0491(10) 0.0675(13) 0.0528(11) 0.0164(10) 0.0114(9) 0.0205(9)
Cl14 0.0698(12) 0.0424(10) 0.0461(10) 0.0045(8) 0.0292(9) 0.0041(9)
Cl15 0.0475(10) 0.0409(10) 0.0693(12) 0.0119(9) 0.0088(9) 0.0114(8)

loop_
_atom_type_symbol
_atom_type_description
_atom_type_scat_dispersion_real
_atom_type_scat_dispersion_imag
_atom_type_scat_source
C C 0.0033 0.0016 'International Tables Vol C Tables 4.2.6.8 and 6.1.1.4'
H H 0.0000 0.0000 'International Tables Vol C Tables 4.2.6.8 and 6.1.1.4'
N N 0.0061 0.0033 'International Tables Vol C Tables 4.2.6.8 and 6.1.1.4'
O O 0.0106 0.0060 'International Tables Vol C Tables 4.2.6.8 and 6.1.1.4'
F F 0.0171 0.0103 'International Tables Vol C Tables 4.2.6.8 and 6.1.1.4'
S S 0.1246 0.1234 'International Tables Vol C Tables 4.2.6.8 and 6.1.1.4'
Pd Pd -0.9988 1.0072 'International Tables Vol C Tables 4.2.6.8 and 6.1.1.4'
I I -0.4742 1.8119 'International Tables Vol C Tables 4.2.6.8 and 6.1.1.4'
Cl Cl 0.1484 0.1585 'International Tables Vol C Tables 4.2.6.8 and 6.1.1.4'

loop_
_geom_angle_atom_site_label_1
_geom_angle_atom_site_label_2
_geom_angle_atom_site_label_3
_geom_angle
C1 Pd1 C11 174.0(2)
C1 Pd1 C21 89.78(19)
C11 Pd1 C21 92.41(19)
C1 Pd1 I1 89.22(14)
C11 Pd1 I1 89.05(14)
C21 Pd1 I1 175.20(13)
C71 Pd2 C81 176.23(19)
C71 Pd2 C51 91.07(19)
C81 Pd2 C51 89.60(19)
C71 Pd2 I2 89.56(13)
C81 Pd2 I2 89.96(14)
C51 Pd2 I2 176.96(14)
C1 N1 C2 175.5(5)
C11 N2 C12 169.0(7)
C11 N2 C12' 175.7(10)
C12 N2 C12' 15.3(8)
C71 N3 C72 171.7(5)
C81 N4 C82 174.8(5)
C51 N5 C61 123.1(4)
C51 N5 C47 121.4(4)
C61 N5 C47 115.5(4)
C53 N6 C47 121.6(5)
C21 N7 C31 121.0(4)
C21 N7 C28 122.8(4)
C31 N7 C28 116.3(4)
C27 N8 C28 122.1(4)
N1 C1 Pd1 175.6(4)
C3 C2 N1 117.6(4)
C3 C2 C7 124.9(5)
N1 C2 C7 117.5(4)
C2 C3 C4 115.6(5)
C2 C3 C9 122.0(5)
C4 C3 C9 122.4(5)
C5 C4 C3 120.7(5)
C6 C5 C4 121.6(5)
C5 C6 C7 120.9(5)
C6 C7 C2 116.2(5)
C6 C7 C8 123.5(5)
C2 C7 C8 120.3(5)
N2 C11 Pd1 176.5(5)
C13 C12 C17 124.5(10)
C13 C12 N2 115.9(9)
C17 C12 N2 119.6(9)
C14 C13 C12 117.6(10)
C14 C13 C19 121.4(10)
C12 C13 C19 121.0(10)
C15 C14 C13 119.9(9)
C14 C15 C16 121.5(9)
C17 C16 C15 121.4(10)
C16 C17 C12 115.1(11)
C16 C17 C18 124.9(11)
C12 C17 C18 120.0(10)
C13' C12' N2 125.5(14)
C13' C12' C17' 125.3(16)
N2 C12' C17' 109.2(14)
C12' C13' C14' 117.0(16)
C12' C13' C19' 121.6(14)
C14' C13' C19' 121.4(16)
C15' C14' C13' 120.5(17)
C14' C15' C16' 125.7(16)
C17' C16' C15' 116.0(15)
C16' C17' C12' 115.4(16)
C16' C17' C18' 120.3(17)
C12' C17' C18' 124.2(16)
N7 C21 C22 119.1(4)
N7 C21 Pd1 117.9(3)
C22 C21 Pd1 123.0(4)
C23 C22 C27 119.1(5)
C23 C22 C21 122.2(4)
C27 C22 C21 118.3(4)
C24 C23 C22 120.9(5)
C23 C24 C25 119.4(5)
C26 C25 C24 122.0(5)
C25 C26 C27 119.7(5)
N8 C27 C26 122.1(5)
N8 C27 C22 118.8(5)
C26 C27 C22 118.8(5)
N8 C28 N7 108.4(4)
N8 C28 C41 115.8(4)
N7 C28 C41 109.7(4)
C36 C31 C32 122.8(5)
C36 C31 N7 120.8(4)
C32 C31 N7 116.4(5)
C33 C32 C31 117.3(5)
C33 C32 C37 120.7(5)
C31 C32 C37 121.9(5)
C34 C33 C32 120.6(6)
C35 C34 C33 120.4(6)
C34 C35 C36 122.1(6)
C31 C36 C35 116.8(5)
C31 C36 C38 124.1(5)
C35 C36 C38 119.1(5)
C42 C41 C46 119.5(5)
C42 C41 C28 121.6(4)
C46 C41 C28 118.9(4)
C41 C42 C43 119.4(5)
C44 C43 C42 120.6(5)
C45 C44 C43 119.3(5)
C45 C44 C47 122.2(5)
C43 C44 C47 118.4(4)
C46 C45 C44 119.6(5)
C45 C46 C41 121.5(5)
N6 C47 C44 115.4(4)
N6 C47 N5 107.8(4)
C44 C47 N5 109.2(4)
N5 C51 C52 119.0(4)
N5 C51 Pd2 118.3(3)
C52 C51 Pd2 122.6(4)
C57 C52 C53 118.5(5)
C57 C52 C51 122.6(5)
C53 C52 C51 118.2(5)
N6 C53 C54 122.2(5)
N6 C53 C52 119.0(5)
C54 C53 C52 118.7(5)
C55 C54 C53 120.9(6)
C54 C55 C56 121.0(5)
C57 C56 C55 118.8(6)
C56 C57 C52 122.0(6)
C62 C61 C66 123.1(4)
C62 C61 N5 116.6(4)
C66 C61 N5 120.3(4)
C61 C62 C63 117.3(5)
C61 C62 C67 123.3(4)
C63 C62 C67 119.4(4)
C64 C63 C62 121.1(5)
C63 C64 C65 120.5(5)
C64 C65 C66 121.7(5)
C61 C66 C65 116.3(5)
C61 C66 C68 124.3(5)
C65 C66 C68 119.4(5)
N3 C71 Pd2 178.6(4)
C73 C72 C77 124.2(5)
C73 C72 N3 118.1(4)
C77 C72 N3 117.7(4)
C72 C73 C74 115.9(6)
C72 C73 C79 123.1(5)
C74 C73 C79 121.0(5)
C73 C74 C75 120.8(6)
C76 C75 C74 120.1(5)
C75 C76 C77 121.4(6)
C76 C77 C72 117.6(5)
C76 C77 C78 122.1(5)
C72 C77 C78 120.4(5)
N4 C81 Pd2 175.7(4)
C83 C82 C87 125.1(5)
C83 C82 N4 117.7(5)
C87 C82 N4 117.2(5)
C82 C83 C84 116.8(5)
C82 C83 C89 121.0(5)
C84 C83 C89 122.2(5)
C85 C84 C83 119.6(6)
C84 C85 C86 122.0(5)
C85 C86 C87 121.0(6)
C82 C87 C86 115.5(6)
C82 C87 C88 121.0(5)
C86 C87 C88 123.5(6)
F2 C91 F3 108.9(5)
F2 C91 F1 106.8(5)
F3 C91 F1 107.0(5)
F2 C91 S1 111.5(4)
F3 C91 S1 110.9(4)
F1 C91 S1 111.6(4)
O3 S1 O2 115.2(2)
O3 S1 O1 115.3(2)
O2 S1 O1 114.5(2)
O3 S1 C91 102.0(3)
O2 S1 C91 102.9(3)
O1 S1 C91 104.4(3)
F4 C90 F6 106.6(5)
F4 C90 F5 106.8(5)
F6 C90 F5 107.1(4)
F4 C90 S2 111.9(4)
F6 C90 S2 112.0(4)
F5 C90 S2 112.0(4)
O4 S2 O5 118.0(3)
O4 S2 O6 113.5(3)
O5 S2 O6 114.0(3)
O4 S2 C90 103.6(3)
O5 S2 C90 103.1(2)
O6 S2 C90 101.9(3)
Cl6 C92 Cl5 113.1(4)
Cl6 C92 Cl4 110.9(3)
Cl5 C92 Cl4 109.3(3)
Cl13 C95 Cl14 111.3(3)
Cl13 C95 Cl15 111.8(3)
Cl14 C95 Cl15 109.6(3)

loop_
_geom_bond_atom_site_label_1
_geom_bond_atom_site_label_2
_geom_bond_distance
Pd1 C1 1.966(5)
Pd1 C11 1.972(5)
Pd1 C21 2.028(4)
Pd1 I1 2.6382(5)
Pd2 C71 1.959(5)
Pd2 C81 1.978(5)
Pd2 C51 2.013(5)
Pd2 I2 2.6280(5)
N1 C1 1.151(6)
N1 C2 1.407(6)
N2 C11 1.150(6)
N2 C12 1.410(11)
N2 C12' 1.411(17)
N3 C71 1.151(6)
N3 C72 1.406(6)
N4 C81 1.139(6)
N4 C82 1.413(6)
N5 C51 1.331(6)
N5 C61 1.450(6)
N5 C47 1.514(6)
N6 C53 1.342(7)
N6 C47 1.440(7)
N7 C21 1.324(6)
N7 C31 1.451(6)
N7 C28 1.511(6)
N8 C27 1.359(7)
N8 C28 1.425(7)
C2 C3 1.391(7)
C2 C7 1.409(7)
C3 C4 1.401(7)
C3 C9 1.506(7)
C4 C5 1.382(8)
C5 C6 1.371(8)
C6 C7 1.382(7)
C7 C8 1.493(7)
C12 C13 1.403(15)
C12 C17 1.404(16)
C13 C14 1.394(14)
C13 C19 1.514(14)
C14 C15 1.354(14)
C15 C16 1.416(14)
C16 C17 1.385(14)
C17 C18 1.497(16)
C12' C13' 1.35(2)
C12' C17' 1.44(2)
C13' C14' 1.38(2)
C13' C19' 1.47(2)
C14' C15' 1.30(2)
C15' C16' 1.41(2)
C16' C17' 1.41(2)
C17' C18' 1.51(2)
C21 C22 1.432(7)
C22 C23 1.409(7)
C22 C27 1.431(7)
C23 C24 1.361(7)
C24 C25 1.394(8)
C25 C26 1.373(8)
C26 C27 1.396(7)
C28 C41 1.520(6)
C31 C36 1.385(7)
C31 C32 1.407(7)
C32 C33 1.389(8)
C32 C37 1.502(8)
C33 C34 1.379(9)
C34 C35 1.360(8)
C35 C36 1.390(7)
C36 C38 1.501(7)
C41 C42 1.376(7)
C41 C46 1.387(7)
C42 C43 1.401(7)
C43 C44 1.389(7)
C44 C45 1.388(7)
C44 C47 1.510(7)
C45 C46 1.375(7)
C51 C52 1.429(7)
C52 C57 1.400(7)
C52 C53 1.428(7)
C53 C54 1.407(7)
C54 C55 1.349(9)
C55 C56 1.420(9)
C56 C57 1.361(7)
C61 C62 1.396(6)
C61 C66 1.404(7)
C62 C63 1.409(7)
C62 C67 1.518(7)
C63 C64 1.363(7)
C64 C65 1.379(7)
C65 C66 1.407(7)
C66 C68 1.507(7)
C72 C73 1.396(7)
C72 C77 1.398(7)
C73 C74 1.399(7)
C73 C79 1.480(8)
C74 C75 1.416(9)
C75 C76 1.371(9)
C76 C77 1.374(7)
C77 C78 1.504(8)
C82 C83 1.389(8)
C82 C87 1.399(8)
C83 C84 1.408(7)
C83 C89 1.505(8)
C84 C85 1.375(9)
C85 C86 1.380(9)
C86 C87 1.400(7)
C87 C88 1.490(8)
C91 F2 1.318(7)
C91 F3 1.339(7)
C91 F1 1.341(7)
C91 S1 1.823(6)
S1 O3 1.436(4)
S1 O2 1.436(4)
S1 O1 1.439(4)
C90 F4 1.321(6)
C90 F6 1.332(6)
C90 F5 1.337(6)
C90 S2 1.803(6)
S2 O4 1.416(4)
S2 O5 1.429(4)
S2 O6 1.454(4)
C92 Cl6 1.711(6)
C92 Cl5 1.745(6)
C92 Cl4 1.776(6)
C95 Cl13 1.746(6)
C95 Cl14 1.750(6)
C95 Cl15 1.763(6)

loop_
_geom_hbond_atom_site_label_D
_geom_hbond_atom_site_label_H
_geom_hbond_atom_site_label_A
_geom_hbond_distance_DH
_geom_hbond_distance_HA
_geom_hbond_distance_DA
_geom_hbond_angle_DHA
_geom_hbond_site_symmetry_A
N8 H08 O2 0.79(5) 2.15(5) 2.919(6) 165(6) .
C19 H19A O4 0.98 2.57 3.483(12) 154.6 .
C95 H95 O4 1.00 2.33 3.286(8) 158.9 .
N6 H06 O6 0.78(4) 2.07(5) 2.796(6) 155(6) 1_545
C92 H92 O3 1.00 2.13 3.129(7) 173.9 2_766
